data_7703620
loop_
_publ_author_name
'Abdel-Magied, Ahmed F'
'Theibich, Yusuf'
'Singh, Amrendra K.'
'Rahaman, Ahibur'
'Doverbratt, Isa'
'Raha, Arun K.'
'Haukka, Matti'
'Richmond, Michael G.'
'Nordlander, Ebbe'

_publ_section_title
;
 Asymmetric hydrogenation of an \a-unsaturated carboxylic acid catalyzed
 by intact chiral transition metal carbonyl clusters - diastereomeric
 control of enantioselectivity.
;
_journal_issue 14
_journal_name_full 'Dalton transactions (Cambridge, England : 2003)'
_journal_page_first 4244
_journal_page_last 4256
_journal_paper_doi 10.1039/c9dt04799a
_journal_volume 49
_journal_year 2020
_chemical_formula_moiety 'C53 H34 F12 Fe O7 P2 Ru3 S'
_chemical_formula_sum 'C53 H34 F12 Fe O7 P2 Ru3 S'
_chemical_formula_weight 1463.86
_space_group_crystal_system monoclinic
_space_group_IT_number 9
_space_group_name_Hall 'C -2yc'
_space_group_name_H-M_alt 'C 1 c 1'
_atom_sites_solution_hydrogens mixed
_audit_creation_method SHELXL-2017/1
_audit_update_record
;
2020-01-27 deposited with the CCDC.	2020-02-26 downloaded from the CCDC.
;
_cell_angle_alpha 90
_cell_angle_beta 99.8870(10)
_cell_angle_gamma 90
_cell_formula_units_Z 4
_cell_length_a 14.9044(2)
_cell_length_b 24.9178(4)
_cell_length_c 14.7954(2)
_cell_measurement_reflns_used 9910
_cell_measurement_temperature 100(2)
_cell_measurement_theta_max 36.37
_cell_measurement_theta_min 3.01
_cell_volume 5413.18(14)
_computing_cell_refinement 'SAINT (Bruker AXS, 2009)'
_computing_data_collection 'APEX2 (Bruker AXS, 2010)'
_computing_data_reduction 'SAINT (Bruker AXS, 2009)'
_computing_molecular_graphics 'CrystaMaker (CrystalMaker Software ltd., 2011)'
_computing_publication_material 'SHELXL-2017/1 (Sheldrick, 2017)'
_computing_structure_refinement 'SHELXL-2017/1 (Sheldrick, 2017)'
_computing_structure_solution 'SHELXS-97 (Sheldrick, 2008)'
_diffrn_ambient_temperature 100(2)
_diffrn_detector_area_resol_mean 16
_diffrn_measured_fraction_theta_full 1.000
_diffrn_measured_fraction_theta_max 0.997
_diffrn_measurement_device '62mm x 62mm CCD camera on \k-goniostat'
_diffrn_measurement_device_type 'Bruker KAPPA APEX II DUO CCD'
_diffrn_measurement_method '\f scans and \w scans with \k offset'
_diffrn_radiation_monochromator 'curved graphite crystal'
_diffrn_radiation_source 'fine-focus sealed tube'
_diffrn_radiation_type MoK\a
_diffrn_radiation_wavelength 0.71073
_diffrn_reflns_av_R_equivalents 0.0227
_diffrn_reflns_av_unetI/netI 0.0315
_diffrn_reflns_Laue_measured_fraction_full 1.000
_diffrn_reflns_Laue_measured_fraction_max 0.997
_diffrn_reflns_limit_h_max 16
_diffrn_reflns_limit_h_min -24
_diffrn_reflns_limit_k_max 41
_diffrn_reflns_limit_k_min -39
_diffrn_reflns_limit_l_max 24
_diffrn_reflns_limit_l_min -24
_diffrn_reflns_number 50958
_diffrn_reflns_point_group_measured_fraction_full 1.000
_diffrn_reflns_point_group_measured_fraction_max 0.997
_diffrn_reflns_theta_full 25.242
_diffrn_reflns_theta_max 36.399
_diffrn_reflns_theta_min 1.610
_exptl_absorpt_coefficient_mu 1.274
_exptl_absorpt_correction_T_max 0.8438
_exptl_absorpt_correction_T_min 0.6258
_exptl_absorpt_correction_type multi-scan
_exptl_absorpt_process_details 'SADABS (Sheldrick, 2008)'
_exptl_crystal_colour colourless
_exptl_crystal_density_diffrn 1.796
_exptl_crystal_description block
_exptl_crystal_F_000 2880
_exptl_crystal_size_max 0.406
_exptl_crystal_size_mid 0.264
_exptl_crystal_size_min 0.138
_refine_diff_density_max 1.150
_refine_diff_density_min -0.802
_refine_diff_density_rms 0.083
_refine_ls_abs_structure_details
;
 Refined as an inversion twin.
;
_refine_ls_abs_structure_Flack 0.025(11)
_refine_ls_extinction_method none
_refine_ls_goodness_of_fit_ref 1.027
_refine_ls_hydrogen_treatment mixed
_refine_ls_matrix_type full
_refine_ls_number_parameters 750
_refine_ls_number_reflns 20611
_refine_ls_number_restraints 44
_refine_ls_restrained_S_all 1.113
_refine_ls_R_factor_all 0.0249
_refine_ls_R_factor_gt 0.0218
_refine_ls_shift/su_max 0.005
_refine_ls_shift/su_mean 0.000
_refine_ls_structure_factor_coef Fsqd
_refine_ls_weighting_details 'w=1/[\s^2^(Fo^2^)+(0.0218P)^2^+3.1223P] where P=(Fo^2^+2Fc^2^)/3'
_refine_ls_weighting_scheme calc
_refine_ls_wR_factor_gt 0.0511
_refine_ls_wR_factor_ref 0.0526
_reflns_Friedel_coverage 0.998
_reflns_Friedel_fraction_full 1.000
_reflns_Friedel_fraction_max 0.997
_reflns_number_gt 19546
_reflns_number_total 20611
_reflns_threshold_expression 'I > 2\s(I)'
_cod_data_source_file c9dt04799a2.cif
_cod_data_source_block afru3sw1_2a
_cod_depositor_comments 'Adding full bibliography for 7703615--7703621.cif.'
_cod_original_sg_symbol_H-M 'C c'
_cod_database_code 7703620
_shelx_shelxl_version_number 2017/1
_shelx_space_group_comment
;
The symmetry employed for this shelxl refinement is uniquely defined
by the following loop, which should always be used as a source of
symmetry information in preference to the above space-group names.
They are only intended as comments.
;
_shelx_estimated_absorpt_t_min 0.626
_shelx_estimated_absorpt_t_max 0.844

loop_
_space_group_symop_operation_xyz
'x, y, z'
'x, -y, z+1/2'
'x+1/2, y+1/2, z'
'x+1/2, -y+1/2, z+1/2'

loop_
_atom_site_label
_atom_site_type_symbol
_atom_site_fract_x
_atom_site_fract_y
_atom_site_fract_z
_atom_site_U_iso_or_equiv
_atom_site_adp_type
_atom_site_occupancy
_atom_site_site_symmetry_order
_atom_site_calc_flag
_atom_site_refinement_flags_posn
_atom_site_refinement_flags_adp
_atom_site_refinement_flags_occupancy
_atom_site_disorder_assembly
_atom_site_disorder_group
Ru1 Ru 0.34748(2) 0.79169(2) 0.52393(2) 0.01090(3) Uani 1 1 d . . . . .
Ru2 Ru 0.38675(2) 0.90090(2) 0.47398(2) 0.01040(3) Uani 1 1 d . . . . .
Ru3 Ru 0.20471(2) 0.85837(2) 0.45556(2) 0.01226(3) Uani 1 1 d . . . . .
Fe1 Fe 0.74177(3) 0.84409(2) 0.66657(2) 0.01584(6) Uani 1 1 d . . . . .
S1 S 0.32043(4) 0.83123(2) 0.37521(3) 0.01283(8) Uani 1 1 d . . . . .
P1 P 0.47712(4) 0.73754(2) 0.54580(4) 0.01185(9) Uani 1 1 d . . . . .
P2 P 0.43929(4) 0.95262(2) 0.60525(4) 0.01178(9) Uani 1 1 d . . . . .
F1 F 0.30950(19) 0.64521(13) 0.81458(18) 0.0606(8) Uani 1 1 d . . . . .
F2 F 0.45027(16) 0.63725(11) 0.87303(15) 0.0454(6) Uani 1 1 d . . . . .
F3 F 0.3696(3) 0.56848(11) 0.83685(18) 0.0671(9) Uani 1 1 d . . . . .
F4 F 0.4095(12) 0.4836(3) 0.5533(7) 0.077(3) Uani 0.522(19) 1 d . U P A 1
F5 F 0.4529(8) 0.5279(3) 0.4457(9) 0.066(3) Uani 0.522(19) 1 d . U P A 1
F6 F 0.3165(8) 0.5270(5) 0.4560(10) 0.077(3) Uani 0.522(19) 1 d . U P A 1
F4B F 0.3607(10) 0.4881(4) 0.5570(8) 0.072(3) Uani 0.478(19) 1 d . U P A 2
F5B F 0.4748(6) 0.5119(5) 0.5015(13) 0.082(4) Uani 0.478(19) 1 d . U P A 2
F6B F 0.3379(11) 0.5348(3) 0.4425(8) 0.069(4) Uani 0.478(19) 1 d . U P A 2
F7 F 0.6309(2) 0.57061(9) 0.3750(3) 0.0821(9) Uani 1 1 d . U . . .
F8 F 0.7475(2) 0.60949(12) 0.44526(15) 0.0737(11) Uani 1 1 d . . . . .
F9 F 0.72403(17) 0.60852(8) 0.30058(13) 0.0387(5) Uani 1 1 d . . . . .
F10 F 0.49845(16) 0.82059(8) 0.22134(13) 0.0351(4) Uani 1 1 d . . . . .
F11 F 0.5490(2) 0.75989(8) 0.14278(13) 0.0486(7) Uani 1 1 d . . . . .
F12 F 0.64147(17) 0.81174(10) 0.2265(2) 0.0558(7) Uani 1 1 d . . . . .
O1 O 0.32648(17) 0.79496(8) 0.72434(14) 0.0285(4) Uani 1 1 d . . . . .
O2 O 0.22422(15) 0.69461(8) 0.49368(15) 0.0256(4) Uani 1 1 d . . . . .
O3 O 0.55365(15) 0.90336(8) 0.38219(14) 0.0246(4) Uani 1 1 d . . . . .
O4 O 0.30766(15) 0.99991(7) 0.37198(13) 0.0228(4) Uani 1 1 d . . . . .
O5 O 0.09670(16) 0.94788(8) 0.34259(15) 0.0286(4) Uani 1 1 d . . . . .
O6 O 0.10138(17) 0.87144(9) 0.61519(15) 0.0300(4) Uani 1 1 d . . . . .
O7 O 0.07339(16) 0.77207(8) 0.37090(16) 0.0288(4) Uani 1 1 d . . . . .
C1 C 0.33640(17) 0.79322(8) 0.64945(16) 0.0170(4) Uani 1 1 d . . . . .
C2 C 0.27002(18) 0.73189(9) 0.50362(16) 0.0175(4) Uani 1 1 d . . . . .
C3 C 0.49526(17) 0.90162(8) 0.42225(15) 0.0158(4) Uani 1 1 d . . . . .
C4 C 0.34052(16) 0.96248(8) 0.40730(15) 0.0154(4) Uani 1 1 d . . . . .
C5 C 0.13911(17) 0.91516(9) 0.38275(16) 0.0179(4) Uani 1 1 d . . . . .
C6 C 0.14227(18) 0.86670(9) 0.55753(17) 0.0195(4) Uani 1 1 d . . . . .
C7 C 0.12333(18) 0.80423(9) 0.40396(18) 0.0192(4) Uani 1 1 d . . . . .
C9 C 0.43275(18) 0.66878(9) 0.68097(17) 0.0197(4) Uani 1 1 d . . . . .
H9 H 0.440746 0.699772 0.718906 0.024 Uiso 1 1 calc R U . . .
C10 C 0.4063(2) 0.62031(11) 0.7159(2) 0.0260(5) Uani 1 1 d . . . . .
C11 C 0.3845(2) 0.61916(14) 0.8116(2) 0.0327(6) Uani 1 1 d . . . . .
C12 C 0.3963(2) 0.57422(11) 0.6624(2) 0.0315(6) Uani 1 1 d . . . . .
H12 H 0.380895 0.540997 0.687264 0.038 Uiso 1 1 calc R U . . .
C13 C 0.4090(2) 0.57749(9) 0.5723(2) 0.0286(6) Uani 1 1 d . . . . .
C14 C 0.3970(3) 0.52829(11) 0.5124(3) 0.0422(8) Uani 1 1 d . . . . .
C15 C 0.43225(19) 0.62604(9) 0.53520(19) 0.0216(4) Uani 1 1 d . . . . .
H15 H 0.437678 0.627954 0.472233 0.026 Uiso 1 1 calc R U . . .
C16 C 0.44754(17) 0.67180(8) 0.59025(16) 0.0165(4) Uani 1 1 d . . . . .
C17 C 0.53253(16) 0.71997(8) 0.44846(15) 0.0147(3) Uani 1 1 d . . . . .
C18 C 0.58670(18) 0.67416(9) 0.44721(16) 0.0174(4) Uani 1 1 d . . . . .
H18 H 0.593907 0.649775 0.497296 0.021 Uiso 1 1 calc R U . . .
C19 C 0.62996(19) 0.66429(9) 0.37279(17) 0.0200(4) Uani 1 1 d . . . . .
C20 C 0.6826(3) 0.61301(12) 0.3726(2) 0.0323(7) Uani 1 1 d . . . . .
C21 C 0.62328(19) 0.70017(9) 0.30044(17) 0.0199(4) Uani 1 1 d . . . . .
H21 H 0.654170 0.693559 0.250479 0.024 Uiso 1 1 calc R U . . .
C22 C 0.57050(17) 0.74607(8) 0.30229(16) 0.0162(4) Uani 1 1 d . . . . .
C23 C 0.5647(2) 0.78497(10) 0.22379(19) 0.0235(5) Uani 1 1 d . . . . .
C24 C 0.52432(17) 0.75558(8) 0.37476(15) 0.0159(4) Uani 1 1 d . . . . .
H24 H 0.486947 0.786513 0.374077 0.019 Uiso 1 1 calc R U . . .
C25 C 0.57611(16) 0.75789(8) 0.63612(14) 0.0137(3) Uani 1 1 d . . . . .
H25 H 0.550889 0.765357 0.693270 0.016 Uiso 1 1 calc R U . . .
C26 C 0.64726(18) 0.71310(8) 0.65971(17) 0.0188(4) Uani 1 1 d . . . . .
H26A H 0.680895 0.708560 0.608835 0.028 Uiso 1 1 calc R U . . .
H26B H 0.616481 0.679435 0.669854 0.028 Uiso 1 1 calc R U . . .
H26C H 0.689739 0.722776 0.715480 0.028 Uiso 1 1 calc R U . . .
C27 C 0.61835(16) 0.80936(8) 0.61057(14) 0.0134(3) Uani 1 1 d . . . . .
C28 C 0.60456(15) 0.86294(8) 0.64465(14) 0.0132(3) Uani 1 1 d . . . . .
C29 C 0.65567(17) 0.89922(9) 0.59797(17) 0.0171(4) Uani 1 1 d . . . . .
H29 H 0.659637 0.936951 0.606940 0.020 Uiso 1 1 calc R U . . .
C30 C 0.69960(17) 0.86935(9) 0.53586(16) 0.0184(4) Uani 1 1 d . . . . .
H30 H 0.737465 0.883683 0.496279 0.022 Uiso 1 1 calc R U . . .
C31 C 0.67678(17) 0.81440(9) 0.54359(15) 0.0164(4) Uani 1 1 d . . . . .
H31 H 0.696949 0.785691 0.509881 0.020 Uiso 1 1 calc R U . . .
C32 C 0.8531(2) 0.79777(14) 0.7124(2) 0.0332(6) Uani 1 1 d . . . . .
H32 H 0.865717 0.763975 0.687647 0.040 Uiso 1 1 calc R U . . .
C33 C 0.8039(2) 0.80604(10) 0.78426(19) 0.0245(5) Uani 1 1 d . . . . .
H33 H 0.778198 0.778848 0.816875 0.029 Uiso 1 1 calc R U . . .
C34 C 0.7994(2) 0.86225(11) 0.79952(19) 0.0248(5) Uani 1 1 d . . . . .
H34 H 0.769742 0.879320 0.843661 0.030 Uiso 1 1 calc R U . . .
C35 C 0.8471(2) 0.88811(13) 0.7371(2) 0.0333(6) Uani 1 1 d . . . . .
H35 H 0.855241 0.925752 0.732266 0.040 Uiso 1 1 calc R U . . .
C36 C 0.8807(2) 0.84845(17) 0.6832(3) 0.0391(7) Uani 1 1 d . . . . .
H36 H 0.915422 0.854628 0.636038 0.047 Uiso 1 1 calc R U . . .
C37 C 0.54945(16) 0.87501(8) 0.71694(14) 0.0133(3) Uani 1 1 d . . . . .
C38 C 0.56901(17) 0.84532(8) 0.79839(15) 0.0161(4) Uani 1 1 d . . . . .
H38 H 0.617759 0.820274 0.805132 0.019 Uiso 1 1 calc R U . . .
C39 C 0.52003(19) 0.85102(9) 0.86968(16) 0.0190(4) Uani 1 1 d . . . . .
H39 H 0.534187 0.829580 0.923331 0.023 Uiso 1 1 calc R U . . .
C40 C 0.45027(19) 0.88839(10) 0.86148(16) 0.0199(4) Uani 1 1 d . . . . .
H40 H 0.416425 0.892963 0.909800 0.024 Uiso 1 1 calc R U . . .
C41 C 0.43012(18) 0.91902(9) 0.78257(15) 0.0168(4) Uani 1 1 d . . . . .
H41 H 0.382766 0.944911 0.777951 0.020 Uiso 1 1 calc R U . . .
C42 C 0.47767(16) 0.91289(8) 0.70924(14) 0.0134(3) Uani 1 1 d . . . . .
C43 C 0.35022(17) 0.99748(8) 0.63408(14) 0.0145(3) Uani 1 1 d . . . . .
C44 C 0.26611(18) 0.97617(9) 0.64494(16) 0.0184(4) Uani 1 1 d . . . . .
H44 H 0.257201 0.938432 0.641034 0.022 Uiso 1 1 calc R U . . .
C45 C 0.1954(2) 1.00873(11) 0.66127(18) 0.0234(5) Uani 1 1 d . . . . .
H45 H 0.138706 0.993453 0.668585 0.028 Uiso 1 1 calc R U . . .
C46 C 0.2081(2) 1.06423(11) 0.66692(19) 0.0275(6) Uani 1 1 d . . . . .
H46 H 0.159695 1.086941 0.677288 0.033 Uiso 1 1 calc R U . . .
C47 C 0.2908(2) 1.08597(10) 0.65745(19) 0.0264(6) Uani 1 1 d . . . . .
H47 H 0.299492 1.123700 0.662238 0.032 Uiso 1 1 calc R U . . .
C48 C 0.3619(2) 1.05323(9) 0.64093(17) 0.0209(4) Uani 1 1 d . . . . .
H48 H 0.418639 1.068739 0.634271 0.025 Uiso 1 1 calc R U . . .
C49 C 0.53120(17) 1.00038(8) 0.60491(17) 0.0172(4) Uani 1 1 d . . . . .
C50 C 0.5790(2) 1.01950(10) 0.68816(19) 0.0227(4) Uani 1 1 d . . . . .
H50 H 0.565949 1.005443 0.744185 0.027 Uiso 1 1 calc R U . . .
C51 C 0.6452(2) 1.05877(11) 0.6900(2) 0.0307(6) Uani 1 1 d . . . . .
H51 H 0.676679 1.071911 0.747018 0.037 Uiso 1 1 calc R U . . .
C52 C 0.6653(2) 1.07865(11) 0.6090(3) 0.0316(6) Uani 1 1 d . . . . .
H52 H 0.710515 1.105620 0.610174 0.038 Uiso 1 1 calc R U . . .
C53 C 0.6197(2) 1.05949(11) 0.5255(2) 0.0282(5) Uani 1 1 d . . . . .
H53 H 0.634718 1.072905 0.469900 0.034 Uiso 1 1 calc R U . . .
C54 C 0.55172(18) 1.02045(9) 0.52302(18) 0.0210(4) Uani 1 1 d . . . . .
H54 H 0.519833 1.007773 0.465877 0.025 Uiso 1 1 calc R U . . .
H2 H 0.278(3) 0.9029(13) 0.513(2) 0.022(9) Uiso 1 1 d . . . . .
H1 H 0.415(3) 0.8473(16) 0.549(3) 0.034(10) Uiso 1 1 d . . . . .

loop_
_atom_site_aniso_label
_atom_site_aniso_U_11
_atom_site_aniso_U_22
_atom_site_aniso_U_33
_atom_site_aniso_U_23
_atom_site_aniso_U_13
_atom_site_aniso_U_12
Ru1 0.01015(7) 0.00930(5) 0.01288(6) 0.00019(5) 0.00095(5) 0.00095(5)
Ru2 0.00967(7) 0.00918(5) 0.01211(6) 0.00055(4) 0.00122(5) 0.00098(5)
Ru3 0.00938(7) 0.01142(6) 0.01532(6) 0.00023(5) 0.00031(5) 0.00093(5)
Fe1 0.00974(14) 0.01667(12) 0.02008(14) 0.00275(10) -0.00030(11) 0.00132(10)
S1 0.0126(2) 0.01236(18) 0.01291(19) -0.00075(14) 0.00039(17) 0.00122(16)
P1 0.0116(2) 0.00966(18) 0.0139(2) 0.00025(15) 0.00107(18) 0.00207(16)
P2 0.0114(2) 0.00894(18) 0.0144(2) -0.00003(15) 0.00060(18) 0.00056(16)
F1 0.0339(14) 0.107(2) 0.0431(12) 0.0214(13) 0.0131(11) 0.0261(14)
F2 0.0227(11) 0.0798(17) 0.0323(10) -0.0064(10) 0.0005(8) -0.0161(10)
F3 0.100(3) 0.0526(14) 0.0493(14) 0.0206(11) 0.0153(15) -0.0308(15)
F4 0.134(9) 0.0165(19) 0.072(4) 0.000(2) -0.008(5) 0.012(4)
F5 0.078(6) 0.041(3) 0.093(6) -0.040(3) 0.050(5) -0.024(3)
F6 0.050(4) 0.076(6) 0.102(7) -0.060(5) 0.009(4) -0.007(4)
F4B 0.100(7) 0.016(3) 0.098(5) 0.001(3) 0.014(6) -0.027(4)
F5B 0.050(4) 0.067(5) 0.129(9) -0.064(6) 0.013(5) 0.001(3)
F6B 0.119(9) 0.020(2) 0.051(4) 0.001(2) -0.030(5) 0.003(4)
F7 0.0742(17) 0.0246(9) 0.164(2) -0.0016(13) 0.0669(17) 0.0095(10)
F8 0.102(3) 0.0908(19) 0.0272(10) 0.0073(11) 0.0069(13) 0.0817(19)
F9 0.0471(13) 0.0411(10) 0.0306(9) 0.0005(7) 0.0142(9) 0.0284(9)
F10 0.0419(12) 0.0344(9) 0.0314(9) 0.0149(7) 0.0130(8) 0.0178(8)
F11 0.091(2) 0.0368(10) 0.0201(8) 0.0020(7) 0.0135(10) 0.0110(11)
F12 0.0302(12) 0.0553(13) 0.0794(17) 0.0373(13) 0.0026(12) -0.0151(10)
O1 0.0338(13) 0.0328(10) 0.0211(8) -0.0021(7) 0.0111(8) -0.0008(8)
O2 0.0219(10) 0.0194(7) 0.0332(10) 0.0019(7) -0.0017(8) -0.0060(7)
O3 0.0176(9) 0.0344(9) 0.0230(8) 0.0016(7) 0.0069(7) 0.0015(7)
O4 0.0210(9) 0.0190(7) 0.0282(9) 0.0105(6) 0.0040(7) 0.0039(6)
O5 0.0223(10) 0.0285(9) 0.0340(10) 0.0114(8) 0.0022(8) 0.0072(8)
O6 0.0251(11) 0.0397(11) 0.0274(9) -0.0002(8) 0.0110(8) -0.0046(9)
O7 0.0213(10) 0.0219(8) 0.0402(11) -0.0045(7) -0.0037(9) -0.0030(7)
C1 0.0158(10) 0.0155(8) 0.0201(9) 0.0005(7) 0.0039(8) 0.0015(7)
C2 0.0163(11) 0.0150(8) 0.0203(9) 0.0026(7) 0.0004(8) 0.0010(7)
C3 0.0151(10) 0.0152(8) 0.0169(9) 0.0014(6) 0.0022(7) 0.0013(7)
C4 0.0135(10) 0.0146(8) 0.0183(9) 0.0025(6) 0.0033(7) -0.0002(7)
C5 0.0134(10) 0.0186(9) 0.0212(10) 0.0006(7) 0.0016(8) 0.0006(7)
C6 0.0150(11) 0.0205(9) 0.0225(10) 0.0030(7) 0.0014(8) -0.0029(8)
C7 0.0144(11) 0.0162(8) 0.0258(11) -0.0014(7) -0.0001(8) 0.0006(7)
C9 0.0171(11) 0.0186(9) 0.0223(10) 0.0057(7) 0.0001(8) -0.0020(8)
C10 0.0158(12) 0.0274(11) 0.0324(13) 0.0134(10) -0.0029(10) -0.0027(9)
C11 0.0176(13) 0.0428(16) 0.0356(15) 0.0199(12) -0.0013(11) -0.0068(11)
C12 0.0219(14) 0.0208(11) 0.0488(17) 0.0146(11) -0.0024(12) -0.0040(9)
C13 0.0237(14) 0.0119(9) 0.0479(16) 0.0029(9) -0.0008(12) -0.0008(8)
C14 0.041(2) 0.0154(10) 0.068(2) -0.0011(12) 0.0050(18) -0.0042(11)
C15 0.0196(12) 0.0132(8) 0.0301(12) 0.0004(7) -0.0010(9) 0.0005(8)
C16 0.0145(10) 0.0112(7) 0.0227(9) 0.0030(6) -0.0001(8) 0.0007(7)
C17 0.0142(10) 0.0126(7) 0.0166(8) -0.0022(6) 0.0009(7) 0.0032(6)
C18 0.0171(11) 0.0150(8) 0.0198(9) -0.0013(7) 0.0024(8) 0.0044(7)
C19 0.0202(11) 0.0170(8) 0.0235(10) -0.0023(7) 0.0058(9) 0.0067(8)
C20 0.0401(19) 0.0243(11) 0.0363(15) 0.0007(10) 0.0174(14) 0.0166(11)
C21 0.0192(11) 0.0201(9) 0.0217(10) -0.0038(7) 0.0073(9) 0.0026(8)
C22 0.0151(10) 0.0155(8) 0.0181(9) -0.0012(7) 0.0029(7) 0.0018(7)
C23 0.0234(13) 0.0240(10) 0.0247(11) 0.0022(8) 0.0082(10) 0.0004(9)
C24 0.0142(10) 0.0141(8) 0.0193(9) -0.0005(6) 0.0025(7) 0.0012(7)
C25 0.0128(9) 0.0125(7) 0.0155(8) 0.0004(6) 0.0010(7) 0.0019(6)
C26 0.0179(11) 0.0135(8) 0.0227(10) 0.0012(7) -0.0028(8) 0.0055(7)
C27 0.0118(9) 0.0134(7) 0.0149(8) -0.0001(6) 0.0015(7) 0.0024(6)
C28 0.0100(9) 0.0131(7) 0.0157(8) 0.0015(6) 0.0002(7) 0.0020(6)
C29 0.0120(10) 0.0158(8) 0.0228(10) 0.0039(7) 0.0013(8) 0.0010(7)
C30 0.0135(10) 0.0205(9) 0.0210(10) 0.0047(7) 0.0024(8) 0.0012(7)
C31 0.0139(10) 0.0191(9) 0.0165(9) 0.0013(7) 0.0029(7) 0.0029(7)
C32 0.0175(13) 0.0427(16) 0.0359(15) -0.0018(12) -0.0056(11) 0.0140(12)
C33 0.0213(13) 0.0225(10) 0.0256(11) 0.0044(8) -0.0074(9) 0.0012(9)
C34 0.0206(13) 0.0247(11) 0.0249(11) -0.0004(8) -0.0079(9) 0.0001(9)
C35 0.0219(14) 0.0316(13) 0.0411(16) 0.0086(11) -0.0098(12) -0.0109(11)
C36 0.0114(12) 0.064(2) 0.0398(17) 0.0088(15) -0.0004(12) 0.0009(13)
C37 0.0123(9) 0.0120(7) 0.0149(8) -0.0006(6) 0.0004(7) 0.0008(6)
C38 0.0167(10) 0.0138(8) 0.0169(8) 0.0009(6) 0.0002(7) 0.0032(7)
C39 0.0226(12) 0.0185(9) 0.0151(9) 0.0008(7) 0.0014(8) 0.0030(8)
C40 0.0227(12) 0.0220(9) 0.0150(9) -0.0001(7) 0.0034(8) 0.0048(8)
C41 0.0186(11) 0.0167(8) 0.0150(8) -0.0004(6) 0.0026(8) 0.0048(7)
C42 0.0132(9) 0.0113(7) 0.0148(8) -0.0009(6) -0.0001(7) 0.0013(6)
C43 0.0158(10) 0.0127(7) 0.0145(8) -0.0008(6) 0.0009(7) 0.0032(7)
C44 0.0167(11) 0.0181(9) 0.0202(9) -0.0020(7) 0.0031(8) 0.0032(7)
C45 0.0195(12) 0.0277(11) 0.0239(11) -0.0020(8) 0.0061(9) 0.0085(9)
C46 0.0340(16) 0.0249(11) 0.0252(11) 0.0028(9) 0.0098(11) 0.0169(10)
C47 0.0370(17) 0.0146(9) 0.0291(12) 0.0022(8) 0.0099(11) 0.0107(9)
C48 0.0257(13) 0.0123(8) 0.0250(11) 0.0000(7) 0.0048(9) 0.0037(8)
C49 0.0138(10) 0.0119(8) 0.0252(10) 0.0017(7) 0.0017(8) -0.0008(7)
C50 0.0199(12) 0.0183(9) 0.0276(11) -0.0016(8) -0.0023(9) -0.0038(8)
C51 0.0216(14) 0.0228(11) 0.0443(16) -0.0036(10) -0.0043(12) -0.0081(10)
C52 0.0185(13) 0.0201(10) 0.0540(18) 0.0058(11) -0.0002(12) -0.0055(9)
C53 0.0184(13) 0.0249(11) 0.0412(15) 0.0127(10) 0.0052(11) -0.0033(9)
C54 0.0175(11) 0.0156(8) 0.0293(11) 0.0068(8) 0.0024(9) -0.0007(8)

loop_
_atom_type_symbol
_atom_type_description
_atom_type_scat_dispersion_real
_atom_type_scat_dispersion_imag
_atom_type_scat_source
C C 0.0033 0.0016 'International Tables Vol C Tables 4.2.6.8 and 6.1.1.4'
H H 0.0000 0.0000 'International Tables Vol C Tables 4.2.6.8 and 6.1.1.4'
Fe Fe 0.3463 0.8444 'International Tables Vol C Tables 4.2.6.8 and 6.1.1.4'
P P 0.1023 0.0942 'International Tables Vol C Tables 4.2.6.8 and 6.1.1.4'
Ru Ru -1.2594 0.8363 'International Tables Vol C Tables 4.2.6.8 and 6.1.1.4'
O O 0.0106 0.0060 'International Tables Vol C Tables 4.2.6.8 and 6.1.1.4'
S S 0.1246 0.1234 'International Tables Vol C Tables 4.2.6.8 and 6.1.1.4'
F F 0.0171 0.0103 'International Tables Vol C Tables 4.2.6.8 and 6.1.1.4'

loop_
_geom_angle_atom_site_label_1
_geom_angle_atom_site_label_2
_geom_angle_atom_site_label_3
_geom_angle
_geom_angle_site_symmetry_1
_geom_angle_site_symmetry_3
_geom_angle_publ_flag
C2 Ru1 C1 91.04(10) . . ?
C2 Ru1 P1 92.00(8) . . ?
C1 Ru1 P1 94.89(7) . . ?
C2 Ru1 S1 100.29(7) . . ?
C1 Ru1 S1 150.33(7) . . ?
P1 Ru1 S1 111.853(19) . . ?
C2 Ru1 Ru3 90.28(7) . . ?
C1 Ru1 Ru3 98.99(7) . . ?
P1 Ru1 Ru3 165.891(15) . . ?
S1 Ru1 Ru3 54.057(14) . . ?
C2 Ru1 Ru2 147.98(7) . . ?
C1 Ru1 Ru2 106.62(6) . . ?
P1 Ru1 Ru2 112.256(15) . . ?
S1 Ru1 Ru2 52.197(13) . . ?
Ru3 Ru1 Ru2 61.176(6) . . ?
C2 Ru1 H1 176.0(14) . . ?
C1 Ru1 H1 85.3(14) . . ?
P1 Ru1 H1 89.9(15) . . ?
S1 Ru1 H1 82.2(14) . . ?
Ru3 Ru1 H1 88.7(15) . . ?
Ru2 Ru1 H1 33.0(15) . . ?
C4 Ru2 C3 92.36(9) . . ?
C4 Ru2 P2 91.49(7) . . ?
C3 Ru2 P2 98.13(7) . . ?
C4 Ru2 S1 101.34(7) . . ?
C3 Ru2 S1 92.99(7) . . ?
P2 Ru2 S1 162.665(18) . . ?
C4 Ru2 Ru3 89.78(7) . . ?
C3 Ru2 Ru3 144.71(7) . . ?
P2 Ru2 Ru3 117.029(15) . . ?
S1 Ru2 Ru3 52.184(14) . . ?
C4 Ru2 Ru1 145.30(7) . . ?
C3 Ru2 Ru1 109.46(6) . . ?
P2 Ru2 Ru1 110.886(14) . . ?
S1 Ru2 Ru1 52.457(13) . . ?
Ru3 Ru2 Ru1 56.781(5) . . ?
C4 Ru2 H2 83.1(11) . . ?
C3 Ru2 H2 174.7(12) . . ?
P2 Ru2 H2 84.7(12) . . ?
S1 Ru2 H2 85.3(11) . . ?
Ru3 Ru2 H2 33.1(11) . . ?
Ru1 Ru2 H2 73.4(11) . . ?
C4 Ru2 H1 169.1(14) . . ?
C3 Ru2 H1 97.9(15) . . ?
P2 Ru2 H1 83.4(14) . . ?
S1 Ru2 H1 81.9(14) . . ?
Ru3 Ru2 H1 84.0(15) . . ?
Ru1 Ru2 H1 32.4(15) . . ?
H2 Ru2 H1 86.9(18) . . ?
C7 Ru3 C6 91.76(11) . . ?
C7 Ru3 C5 93.97(11) . . ?
C6 Ru3 C5 95.27(10) . . ?
C7 Ru3 S1 93.79(8) . . ?
C6 Ru3 S1 157.76(8) . . ?
C5 Ru3 S1 105.80(7) . . ?
C7 Ru3 Ru1 96.88(8) . . ?
C6 Ru3 Ru1 103.03(8) . . ?
C5 Ru3 Ru1 158.35(7) . . ?
S1 Ru3 Ru1 54.915(13) . . ?
C7 Ru3 Ru2 146.20(8) . . ?
C6 Ru3 Ru2 117.56(8) . . ?
C5 Ru3 Ru2 99.26(7) . . ?
S1 Ru3 Ru2 52.720(14) . . ?
Ru1 Ru3 Ru2 62.042(6) . . ?
C7 Ru3 H2 173.3(12) . . ?
C6 Ru3 H2 83.7(12) . . ?
C5 Ru3 H2 91.3(12) . . ?
S1 Ru3 H2 88.7(13) . . ?
Ru1 Ru3 H2 79.5(13) . . ?
Ru2 Ru3 H2 36.0(13) . . ?
C30 Fe1 C29 41.16(10) . . ?
C30 Fe1 C32 126.44(12) . . ?
C29 Fe1 C32 163.36(13) . . ?
C30 Fe1 C36 103.88(13) . . ?
C29 Fe1 C36 124.36(13) . . ?
C32 Fe1 C36 40.63(15) . . ?
C30 Fe1 C31 40.78(9) . . ?
C29 Fe1 C31 68.77(9) . . ?
C32 Fe1 C31 108.96(12) . . ?
C36 Fe1 C31 116.16(13) . . ?
C30 Fe1 C35 113.88(11) . . ?
C29 Fe1 C35 104.83(12) . . ?
C32 Fe1 C35 67.96(14) . . ?
C36 Fe1 C35 40.43(16) . . ?
C31 Fe1 C35 148.31(12) . . ?
C30 Fe1 C34 148.61(10) . . ?
C29 Fe1 C34 117.00(10) . . ?
C32 Fe1 C34 67.91(13) . . ?
C36 Fe1 C34 67.99(14) . . ?
C31 Fe1 C34 170.25(10) . . ?
C35 Fe1 C34 40.27(13) . . ?
C30 Fe1 C33 166.05(11) . . ?
C29 Fe1 C33 152.79(11) . . ?
C32 Fe1 C33 40.14(13) . . ?
C36 Fe1 C33 67.88(13) . . ?
C31 Fe1 C33 131.38(10) . . ?
C35 Fe1 C33 67.74(12) . . ?
C34 Fe1 C33 40.43(10) . . ?
C30 Fe1 C28 69.14(9) . . ?
C29 Fe1 C28 40.94(9) . . ?
C32 Fe1 C28 155.04(12) . . ?
C36 Fe1 C28 163.67(13) . . ?
C31 Fe1 C28 68.81(9) . . ?
C35 Fe1 C28 127.51(12) . . ?
C34 Fe1 C28 109.84(11) . . ?
C33 Fe1 C28 121.77(11) . . ?
C30 Fe1 C27 68.90(9) . . ?
C29 Fe1 C27 68.96(9) . . ?
C32 Fe1 C27 120.82(12) . . ?
C36 Fe1 C27 151.74(13) . . ?
C31 Fe1 C27 40.69(9) . . ?
C35 Fe1 C27 167.79(13) . . ?
C34 Fe1 C27 132.10(11) . . ?
C33 Fe1 C27 112.68(10) . . ?
C28 Fe1 C27 41.11(8) . . ?
Ru3 S1 Ru2 75.096(15) . . ?
Ru3 S1 Ru1 71.028(15) . . ?
Ru2 S1 Ru1 75.347(16) . . ?
C17 P1 C16 103.62(10) . . ?
C17 P1 C25 102.60(10) . . ?
C16 P1 C25 101.08(10) . . ?
C17 P1 Ru1 120.23(8) . . ?
C16 P1 Ru1 108.65(8) . . ?
C25 P1 Ru1 118.17(7) . . ?
C49 P2 C42 103.24(11) . . ?
C49 P2 C43 100.21(10) . . ?
C42 P2 C43 105.46(10) . . ?
C49 P2 Ru2 120.11(8) . . ?
C42 P2 Ru2 114.10(7) . . ?
C43 P2 Ru2 111.92(8) . . ?
O1 C1 Ru1 177.4(2) . . ?
O2 C2 Ru1 177.8(2) . . ?
O3 C3 Ru2 172.2(2) . . ?
O4 C4 Ru2 174.3(2) . . ?
O5 C5 Ru3 176.1(2) . . ?
O6 C6 Ru3 176.7(2) . . ?
O7 C7 Ru3 178.4(2) . . ?
C10 C9 C16 120.2(2) . . ?
C10 C9 H9 119.9 . . ?
C16 C9 H9 119.9 . . ?
C12 C10 C9 120.9(3) . . ?
C12 C10 C11 120.1(3) . . ?
C9 C10 C11 119.0(3) . . ?
F2 C11 F1 110.7(3) . . ?
F2 C11 F3 105.8(3) . . ?
F1 C11 F3 106.0(3) . . ?
F2 C11 C10 113.2(3) . . ?
F1 C11 C10 110.3(3) . . ?
F3 C11 C10 110.5(3) . . ?
C13 C12 C10 118.9(2) . . ?
C13 C12 H12 120.6 . . ?
C10 C12 H12 120.6 . . ?
C12 C13 C15 121.0(3) . . ?
C12 C13 C14 119.9(3) . . ?
C15 C13 C14 119.1(3) . . ?
F6B C14 F5B 117.9(9) . . ?
F4 C14 F6 108.6(7) . . ?
F6B C14 F4B 102.4(7) . . ?
F5B C14 F4B 105.9(7) . . ?
F4 C14 F5 106.0(6) . . ?
F6 C14 F5 98.0(7) . . ?
F6B C14 C13 112.2(5) . . ?
F4 C14 C13 116.3(5) . . ?
F5B C14 C13 108.6(4) . . ?
F6 C14 C13 112.9(5) . . ?
F4B C14 C13 109.3(6) . . ?
F5 C14 C13 113.3(4) . . ?
C13 C15 C16 120.3(3) . . ?
C13 C15 H15 119.9 . . ?
C16 C15 H15 119.9 . . ?
C15 C16 C9 118.6(2) . . ?
C15 C16 P1 122.78(18) . . ?
C9 C16 P1 118.42(17) . . ?
C24 C17 C18 118.8(2) . . ?
C24 C17 P1 118.15(16) . . ?
C18 C17 P1 122.96(17) . . ?
C19 C18 C17 120.1(2) . . ?
C19 C18 H18 119.9 . . ?
C17 C18 H18 119.9 . . ?
C21 C19 C18 121.1(2) . . ?
C21 C19 C20 121.1(2) . . ?
C18 C19 C20 117.8(2) . . ?
F7 C20 F8 106.0(3) . . ?
F7 C20 F9 108.1(3) . . ?
F8 C20 F9 105.8(3) . . ?
F7 C20 C19 112.0(3) . . ?
F8 C20 C19 111.4(3) . . ?
F9 C20 C19 113.0(2) . . ?
C19 C21 C22 118.8(2) . . ?
C19 C21 H21 120.6 . . ?
C22 C21 H21 120.6 . . ?
C24 C22 C21 120.8(2) . . ?
C24 C22 C23 121.0(2) . . ?
C21 C22 C23 118.2(2) . . ?
F12 C23 F10 107.5(2) . . ?
F12 C23 F11 106.3(3) . . ?
F10 C23 F11 105.9(3) . . ?
F12 C23 C22 111.6(3) . . ?
F10 C23 C22 113.4(2) . . ?
F11 C23 C22 111.7(2) . . ?
C22 C24 C17 120.4(2) . . ?
C22 C24 H24 119.8 . . ?
C17 C24 H24 119.8 . . ?
C27 C25 C26 111.93(19) . . ?
C27 C25 P1 111.22(15) . . ?
C26 C25 P1 113.06(15) . . ?
C27 C25 H25 106.7 . . ?
C26 C25 H25 106.7 . . ?
P1 C25 H25 106.7 . . ?
C25 C26 H26A 109.5 . . ?
C25 C26 H26B 109.5 . . ?
H26A C26 H26B 109.5 . . ?
C25 C26 H26C 109.5 . . ?
H26A C26 H26C 109.5 . . ?
H26B C26 H26C 109.5 . . ?
C31 C27 C28 107.35(18) . . ?
C31 C27 C25 125.34(18) . . ?
C28 C27 C25 127.24(18) . . ?
C31 C27 Fe1 68.70(14) . . ?
C28 C27 Fe1 69.31(13) . . ?
C25 C27 Fe1 129.50(16) . . ?
C29 C28 C27 107.06(18) . . ?
C29 C28 C37 128.61(18) . . ?
C27 C28 C37 124.30(18) . . ?
C29 C28 Fe1 68.03(13) . . ?
C27 C28 Fe1 69.58(13) . . ?
C37 C28 Fe1 125.90(16) . . ?
C30 C29 C28 108.79(19) . . ?
C30 C29 Fe1 69.40(13) . . ?
C28 C29 Fe1 71.03(13) . . ?
C30 C29 H29 125.6 . . ?
C28 C29 H29 125.6 . . ?
Fe1 C29 H29 125.6 . . ?
C31 C30 C29 107.96(19) . . ?
C31 C30 Fe1 70.32(13) . . ?
C29 C30 Fe1 69.45(13) . . ?
C31 C30 H30 126.0 . . ?
C29 C30 H30 126.0 . . ?
Fe1 C30 H30 125.8 . . ?
C30 C31 C27 108.83(19) . . ?
C30 C31 Fe1 68.89(14) . . ?
C27 C31 Fe1 70.61(13) . . ?
C30 C31 H31 125.6 . . ?
C27 C31 H31 125.6 . . ?
Fe1 C31 H31 126.5 . . ?
C33 C32 C36 108.4(3) . . ?
C33 C32 Fe1 70.64(16) . . ?
C36 C32 Fe1 69.93(18) . . ?
C33 C32 H32 125.8 . . ?
C36 C32 H32 125.8 . . ?
Fe1 C32 H32 125.2 . . ?
C32 C33 C34 108.0(3) . . ?
C32 C33 Fe1 69.22(16) . . ?
C34 C33 Fe1 69.76(15) . . ?
C32 C33 H33 126.0 . . ?
C34 C33 H33 126.0 . . ?
Fe1 C33 H33 126.6 . . ?
C35 C34 C33 107.6(3) . . ?
C35 C34 Fe1 69.53(17) . . ?
C33 C34 Fe1 69.81(15) . . ?
C35 C34 H34 126.2 . . ?
C33 C34 H34 126.2 . . ?
Fe1 C34 H34 126.0 . . ?
C34 C35 C36 108.4(3) . . ?
C34 C35 Fe1 70.20(17) . . ?
C36 C35 Fe1 69.69(19) . . ?
C34 C35 H35 125.8 . . ?
C36 C35 H35 125.8 . . ?
Fe1 C35 H35 125.9 . . ?
C35 C36 C32 107.5(3) . . ?
C35 C36 Fe1 69.88(19) . . ?
C32 C36 Fe1 69.44(18) . . ?
C35 C36 H36 126.2 . . ?
C32 C36 H36 126.2 . . ?
Fe1 C36 H36 126.0 . . ?
C38 C37 C42 117.62(19) . . ?
C38 C37 C28 116.92(19) . . ?
C42 C37 C28 125.44(18) . . ?
C39 C38 C37 122.7(2) . . ?
C39 C38 H38 118.7 . . ?
C37 C38 H38 118.7 . . ?
C40 C39 C38 119.1(2) . . ?
C40 C39 H39 120.4 . . ?
C38 C39 H39 120.4 . . ?
C41 C40 C39 119.7(2) . . ?
C41 C40 H40 120.2 . . ?
C39 C40 H40 120.2 . . ?
C40 C41 C42 121.8(2) . . ?
C40 C41 H41 119.1 . . ?
C42 C41 H41 119.1 . . ?
C41 C42 C37 119.04(19) . . ?
C41 C42 P2 117.60(16) . . ?
C37 C42 P2 123.29(15) . . ?
C44 C43 C48 118.1(2) . . ?
C44 C43 P2 119.56(16) . . ?
C48 C43 P2 122.21(19) . . ?
C45 C44 C43 121.5(2) . . ?
C45 C44 H44 119.2 . . ?
C43 C44 H44 119.2 . . ?
C44 C45 C46 119.5(3) . . ?
C44 C45 H45 120.3 . . ?
C46 C45 H45 120.3 . . ?
C47 C46 C45 119.9(2) . . ?
C47 C46 H46 120.0 . . ?
C45 C46 H46 120.0 . . ?
C46 C47 C48 120.6(2) . . ?
C46 C47 H47 119.7 . . ?
C48 C47 H47 119.7 . . ?
C47 C48 C43 120.3(3) . . ?
C47 C48 H48 119.8 . . ?
C43 C48 H48 119.8 . . ?
C54 C49 C50 119.3(2) . . ?
C54 C49 P2 121.10(19) . . ?
C50 C49 P2 119.47(19) . . ?
C51 C50 C49 120.8(3) . . ?
C51 C50 H50 119.6 . . ?
C49 C50 H50 119.6 . . ?
C52 C51 C50 119.8(3) . . ?
C52 C51 H51 120.1 . . ?
C50 C51 H51 120.1 . . ?
C51 C52 C53 120.3(3) . . ?
C51 C52 H52 119.8 . . ?
C53 C52 H52 119.8 . . ?
C52 C53 C54 120.3(3) . . ?
C52 C53 H53 119.9 . . ?
C54 C53 H53 119.9 . . ?
C49 C54 C53 119.5(3) . . ?
C49 C54 H54 120.3 . . ?
C53 C54 H54 120.3 . . ?

loop_
_geom_bond_atom_site_label_1
_geom_bond_atom_site_label_2
_geom_bond_distance
_geom_bond_site_symmetry_2
_geom_bond_publ_flag
Ru1 C2 1.877(2) . yes
Ru1 C1 1.893(2) . yes
Ru1 P1 2.3333(6) . yes
Ru1 S1 2.3811(5) . yes
Ru1 Ru3 2.7518(2) . yes
Ru1 Ru2 2.9054(2) . yes
Ru1 H1 1.71(4) . yes
Ru2 C4 1.889(2) . yes
Ru2 C3 1.904(2) . yes
Ru2 P2 2.3502(6) . yes
Ru2 S1 2.3728(5) . yes
Ru2 Ru3 2.8818(2) . yes
Ru2 H2 1.81(4) . yes
Ru2 H1 1.74(4) . yes
Ru3 C7 1.886(2) . yes
Ru3 C6 1.915(2) . yes
Ru3 C5 1.938(2) . yes
Ru3 S1 2.3558(5) . yes
Ru3 H2 1.69(4) . yes
Fe1 C30 2.028(2) . ?
Fe1 C29 2.029(2) . ?
Fe1 C32 2.039(3) . ?
Fe1 C36 2.046(3) . ?
Fe1 C31 2.047(2) . ?
Fe1 C35 2.048(3) . ?
Fe1 C34 2.057(3) . ?
Fe1 C33 2.058(3) . ?
Fe1 C28 2.069(2) . ?
Fe1 C27 2.073(2) . ?
P1 C17 1.832(2) . ?
P1 C16 1.846(2) . ?
P1 C25 1.882(2) . ?
P2 C49 1.815(2) . ?
P2 C42 1.837(2) . ?
P2 C43 1.841(2) . ?
F1 C11 1.300(4) . ?
F2 C11 1.297(4) . ?
F3 C11 1.346(4) . ?
F4 C14 1.265(8) . ?
F5 C14 1.396(8) . ?
F6 C14 1.339(13) . ?
F4B C14 1.361(9) . ?
F5B C14 1.266(9) . ?
F6B C14 1.249(11) . ?
F7 C20 1.313(5) . ?
F8 C20 1.320(5) . ?
F9 C20 1.324(3) . ?
F10 C23 1.323(3) . ?
F11 C23 1.336(3) . ?
F12 C23 1.319(4) . ?
O1 C1 1.144(3) . ?
O2 C2 1.147(3) . ?
O3 C3 1.135(3) . ?
O4 C4 1.138(3) . ?
O5 C5 1.135(3) . ?
O6 C6 1.136(3) . ?
O7 C7 1.145(3) . ?
C9 C10 1.397(3) . ?
C9 C16 1.399(3) . ?
C9 H9 0.9500 . ?
C10 C12 1.389(5) . ?
C10 C11 1.506(4) . ?
C12 C13 1.380(5) . ?
C12 H12 0.9500 . ?
C13 C15 1.397(4) . ?
C13 C14 1.506(4) . ?
C15 C16 1.397(3) . ?
C15 H15 0.9500 . ?
C17 C24 1.395(3) . ?
C17 C18 1.400(3) . ?
C18 C19 1.390(3) . ?
C18 H18 0.9500 . ?
C19 C21 1.385(3) . ?
C19 C20 1.500(3) . ?
C21 C22 1.391(3) . ?
C21 H21 0.9500 . ?
C22 C24 1.390(3) . ?
C22 C23 1.504(3) . ?
C24 H24 0.9500 . ?
C25 C27 1.505(3) . ?
C25 C26 1.538(3) . ?
C25 H25 1.0000 . ?
C26 H26A 0.9800 . ?
C26 H26B 0.9800 . ?
C26 H26C 0.9800 . ?
C27 C31 1.433(3) . ?
C27 C28 1.454(3) . ?
C28 C29 1.434(3) . ?
C28 C37 1.487(3) . ?
C29 C30 1.426(3) . ?
C29 H29 0.9500 . ?
C30 C31 1.420(3) . ?
C30 H30 0.9500 . ?
C31 H31 0.9500 . ?
C32 C33 1.406(5) . ?
C32 C36 1.418(5) . ?
C32 H32 0.9500 . ?
C33 C34 1.422(4) . ?
C33 H33 0.9500 . ?
C34 C35 1.413(4) . ?
C34 H34 0.9500 . ?
C35 C36 1.415(6) . ?
C35 H35 0.9500 . ?
C36 H36 0.9500 . ?
C37 C38 1.401(3) . ?
C37 C42 1.416(3) . ?
C38 C39 1.389(3) . ?
C38 H38 0.9500 . ?
C39 C40 1.385(4) . ?
C39 H39 0.9500 . ?
C40 C41 1.384(3) . ?
C40 H40 0.9500 . ?
C41 C42 1.402(3) . ?
C41 H41 0.9500 . ?
C43 C44 1.396(3) . ?
C43 C48 1.402(3) . ?
C44 C45 1.384(3) . ?
C44 H44 0.9500 . ?
C45 C46 1.396(4) . ?
C45 H45 0.9500 . ?
C46 C47 1.375(5) . ?
C46 H46 0.9500 . ?
C47 C48 1.392(4) . ?
C47 H47 0.9500 . ?
C48 H48 0.9500 . ?
C49 C54 1.392(3) . ?
C49 C50 1.396(4) . ?
C50 C51 1.387(4) . ?
C50 H50 0.9500 . ?
C51 C52 1.377(5) . ?
C51 H51 0.9500 . ?
C52 C53 1.387(5) . ?
C52 H52 0.9500 . ?
C53 C54 1.401(4) . ?
C53 H53 0.9500 . ?
C54 H54 0.9500 . ?
